data_4021162
loop_
_publ_author_name
'Ya-Li Chen'
'Jiang-Qin Sun'
'Xin Wei'
'Wai-Yeung Wong'
'Albert W. M. Lee'

_publ_section_title
;
 Generation of Synthetic Equivalents of Benzdiynes from Benzobisoxadisiloles
;
_journal_name_full 'Journal of Organic Chemistry'
_journal_page_first 7190
_journal_page_last 7197
_journal_paper_doi 10.1021/jo049091z
_journal_volume 69
_journal_year 2004
_chemical_formula_sum 'C19 H32 O3 Si4'
_chemical_formula_weight 420.81
_space_group_IT_number 7
_symmetry_cell_setting monoclinic
_symmetry_space_group_name_Hall 'P -2yc'
_symmetry_space_group_name_H-M 'P 1 c 1'
_cell_angle_alpha 90.00
_cell_angle_beta 99.292(2)
_cell_angle_gamma 90.00
_cell_formula_units_Z 4
_cell_length_a 16.5047(14)
_cell_length_b 9.6141(8)
_cell_length_c 15.5962(14)
_cell_measurement_temperature 273(2)
_cell_volume 2442.3(4)
_diffrn_ambient_temperature 273(2)
_exptl_crystal_density_diffrn 1.144
_cod_depositor_comments
;
The following automatic conversions were performed:
'_symmetry_cell_setting' value 'Monoclinic' changed to 'monoclinic'
according to '/home/saulius/struct/CIF-dictionaries/cif_core.dic'
dictionary named 'cif_core.dic' version 2.4.1 from 2010-06-29.

Automatic conversion script
Id: cif_fix_enum 1527 2010-12-29 10:47:43Z saulius 
;
_cod_original_sg_symbol_H-M 'P c'
_cod_database_code 4021162

loop_
_symmetry_equiv_pos_as_xyz
'x, y, z'
'x, -y, z+1/2'

loop_
_atom_site_label
_atom_site_type_symbol
_atom_site_fract_x
_atom_site_fract_y
_atom_site_fract_z
_atom_site_U_iso_or_equiv
_atom_site_adp_type
_atom_site_occupancy
_atom_site_symmetry_multiplicity
_atom_site_calc_flag
_atom_site_refinement_flags
_atom_site_disorder_assembly
_atom_site_disorder_group
C1 C 0.8241(3) -0.0868(4) 0.5270(4) 0.131(2) Uani 1 1 d . . .
H1A H 0.7788 -0.0872 0.5588 0.197 Uiso 1 1 calc R . .
H1B H 0.8729 -0.1176 0.5642 0.197 Uiso 1 1 calc R . .
H1C H 0.8123 -0.1482 0.4781 0.197 Uiso 1 1 calc R . .
C2 C 0.9233(2) 0.0965(6) 0.4301(3) 0.1100(18) Uani 1 1 d . . .
H2A H 0.9312 0.1891 0.4099 0.165 Uiso 1 1 calc R . .
H2B H 0.9120 0.0348 0.3812 0.165 Uiso 1 1 calc R . .
H2C H 0.9721 0.0665 0.4675 0.165 Uiso 1 1 calc R . .
C3 C 0.8161(3) 0.2181(5) 0.7334(3) 0.0980(16) Uani 1 1 d . . .
H3A H 0.7898 0.1288 0.7258 0.147 Uiso 1 1 calc R . .
H3B H 0.7871 0.2761 0.7684 0.147 Uiso 1 1 calc R . .
H3C H 0.8718 0.2066 0.7616 0.147 Uiso 1 1 calc R . .
C4 C 0.8648(3) 0.4683(4) 0.6446(3) 0.1019(16) Uani 1 1 d . . .
H4A H 0.8653 0.5096 0.5886 0.153 Uiso 1 1 calc R . .
H4B H 0.9202 0.4576 0.6741 0.153 Uiso 1 1 calc R . .
H4C H 0.8350 0.5272 0.6783 0.153 Uiso 1 1 calc R . .
C5 C 0.7230(3) 0.2330(5) 0.2564(3) 0.0938(15) Uani 1 1 d . . .
H5A H 0.6957 0.1471 0.2387 0.141 Uiso 1 1 calc R . .
H5B H 0.7802 0.2251 0.2523 0.141 Uiso 1 1 calc R . .
H5C H 0.6990 0.3068 0.2193 0.141 Uiso 1 1 calc R . .
C6 C 0.7664(2) 0.4422(4) 0.3966(3) 0.0874(14) Uani 1 1 d . . .
H6A H 0.8232 0.4325 0.3908 0.131 Uiso 1 1 calc R . .
H6B H 0.7624 0.4681 0.4552 0.131 Uiso 1 1 calc R . .
H6C H 0.7415 0.5129 0.3575 0.131 Uiso 1 1 calc R . .
C7 C 0.6130(2) 0.1292(4) 0.6303(2) 0.0825(13) Uani 1 1 d . . .
H7A H 0.6427 0.1339 0.6885 0.124 Uiso 1 1 calc R . .
H7B H 0.6342 0.0544 0.5997 0.124 Uiso 1 1 calc R . .
H7C H 0.5559 0.1132 0.6322 0.124 Uiso 1 1 calc R . .
C8 C 0.5885(2) 0.4378(3) 0.6372(2) 0.0670(11) Uani 1 1 d . . .
H8A H 0.6182 0.4382 0.6954 0.100 Uiso 1 1 calc R . .
H8B H 0.5309 0.4278 0.6387 0.100 Uiso 1 1 calc R . .
H8C H 0.5980 0.5237 0.6090 0.100 Uiso 1 1 calc R . .
C9 C 0.59962(16) 0.2866(3) 0.38053(17) 0.0397(7) Uani 1 1 d . . .
C10 C 0.56709(16) 0.2859(2) 0.46013(18) 0.0391(7) Uani 1 1 d . . .
C11 C 0.48339(17) 0.2851(3) 0.45364(17) 0.0422(8) Uani 1 1 d . . .
C12 C 0.43071(17) 0.2908(3) 0.3716(2) 0.0520(9) Uani 1 1 d . . .
C13 C 0.4631(2) 0.2969(3) 0.2969(2) 0.0577(10) Uani 1 1 d . . .
H13A H 0.4297 0.3035 0.2430 0.069 Uiso 1 1 calc R . .
C14 C 0.54619(18) 0.2930(3) 0.30418(19) 0.0482(8) Uani 1 1 d . . .
H14A H 0.5684 0.2949 0.2531 0.058 Uiso 1 1 calc R . .
C15 C 0.42342(18) 0.2751(3) 0.5204(2) 0.0591(10) Uani 1 1 d . . .
H15A H 0.4501 0.2507 0.5792 0.071 Uiso 1 1 calc R . .
C16 C 0.36353(17) 0.1732(3) 0.4812(2) 0.0574(9) Uani 1 1 d . . .
H16A H 0.3173 0.1610 0.5118 0.069 Uiso 1 1 calc R . .
H16B H 0.3871 0.0844 0.4688 0.069 Uiso 1 1 calc R . .
C17 C 0.34391(18) 0.2870(3) 0.3901(2) 0.0606(10) Uani 1 1 d . . .
H17A H 0.2990 0.2652 0.3428 0.073 Uiso 1 1 calc R . .
C18 C 0.3808(3) 0.4042(4) 0.5154(2) 0.0871(14) Uani 1 1 d . . .
H18A H 0.3870 0.4731 0.5578 0.105 Uiso 1 1 calc R . .
C19 C 0.3357(2) 0.4087(3) 0.4472(2) 0.0769(11) Uani 1 1 d . . .
H19A H 0.2990 0.4812 0.4314 0.092 Uiso 1 1 calc R . .
C20 C 0.0498(3) 0.9635(5) 0.2153(3) 0.1048(18) Uani 1 1 d . . .
H20A H 0.0514 1.0052 0.2715 0.157 Uiso 1 1 calc R . .
H20B H -0.0063 0.9506 0.1886 0.157 Uiso 1 1 calc R . .
H20C H 0.0769 1.0232 0.1795 0.157 Uiso 1 1 calc R . .
C21 C 0.1023(3) 0.7109(6) 0.1161(3) 0.113(2) Uani 1 1 d . . .
H21A H 0.1297 0.6227 0.1239 0.169 Uiso 1 1 calc R . .
H21B H 0.1306 0.7702 0.0812 0.169 Uiso 1 1 calc R . .
H21C H 0.0468 0.6973 0.0875 0.169 Uiso 1 1 calc R . .
C22 C -0.0077(3) 0.6135(6) 0.4377(3) 0.1147(19) Uani 1 1 d . . .
H22A H -0.0122 0.7094 0.4533 0.172 Uiso 1 1 calc R . .
H22B H 0.0054 0.5584 0.4894 0.172 Uiso 1 1 calc R . .
H22C H -0.0589 0.5826 0.4051 0.172 Uiso 1 1 calc R . .
C23 C 0.0929(4) 0.4195(5) 0.3337(4) 0.127(2) Uani 1 1 d . . .
H23A H 0.1367 0.4185 0.2999 0.190 Uiso 1 1 calc R . .
H23B H 0.0435 0.3859 0.2990 0.190 Uiso 1 1 calc R . .
H23C H 0.1071 0.3607 0.3836 0.190 Uiso 1 1 calc R . .
C24 C 0.3101(3) 0.6152(4) 0.2290(2) 0.0749(12) Uani 1 1 d . . .
H24A H 0.2820 0.6143 0.1701 0.112 Uiso 1 1 calc R . .
H24B H 0.2893 0.5416 0.2610 0.112 Uiso 1 1 calc R . .
H24C H 0.3678 0.6017 0.2296 0.112 Uiso 1 1 calc R . .
C25 C 0.3303(2) 0.9369(4) 0.2224(2) 0.0794(14) Uani 1 1 d . . .
H25A H 0.3206 1.0226 0.2507 0.119 Uiso 1 1 calc R . .
H25B H 0.3018 0.9384 0.1637 0.119 Uiso 1 1 calc R . .
H25C H 0.3881 0.9261 0.2223 0.119 Uiso 1 1 calc R . .
C26 C 0.1526(2) 0.9386(4) 0.4649(3) 0.0723(12) Uani 1 1 d . . .
H26A H 0.1569 0.9680 0.4069 0.108 Uiso 1 1 calc R . .
H26B H 0.1774 1.0070 0.5057 0.108 Uiso 1 1 calc R . .
H26C H 0.0958 0.9281 0.4701 0.108 Uiso 1 1 calc R . .
C27 C 0.1971(2) 0.7152(4) 0.6006(2) 0.0680(11) Uani 1 1 d . . .
H27A H 0.1402 0.7091 0.6068 0.102 Uiso 1 1 calc R . .
H27B H 0.2242 0.7816 0.6415 0.102 Uiso 1 1 calc R . .
H27C H 0.2225 0.6258 0.6116 0.102 Uiso 1 1 calc R . .
C28 C 0.34846(17) 0.7862(3) 0.39512(19) 0.0386(8) Uani 1 1 d . . .
C29 C 0.31529(17) 0.7843(3) 0.47491(19) 0.0384(8) Uani 1 1 d . . .
C30 C 0.36929(18) 0.7910(3) 0.5552(2) 0.0481(9) Uani 1 1 d . . .
H30A H 0.3481 0.7912 0.6069 0.058 Uiso 1 1 calc R . .
C31 C 0.45624(19) 0.7975(4) 0.5574(2) 0.0555(10) Uani 1 1 d . . .
H31A H 0.4911 0.8070 0.6102 0.067 Uiso 1 1 calc R . .
C32 C 0.48732(19) 0.7899(3) 0.4830(2) 0.0489(9) Uani 1 1 d . . .
C33 C 0.43535(18) 0.7865(3) 0.4036(2) 0.0454(9) Uani 1 1 d . . .
C34 C 0.4922(2) 0.7822(3) 0.3352(2) 0.0545(10) Uani 1 1 d . . .
H34A H 0.4685 0.7549 0.2759 0.065 Uiso 1 1 calc R . .
C35 C 0.5662(2) 0.6728(3) 0.3939(4) 0.1329(15) Uani 1 1 d . . .
H35A H 0.5446 0.5849 0.4107 0.159 Uiso 1 1 calc R . .
H35B H 0.6146 0.6590 0.3668 0.159 Uiso 1 1 calc R . .
C36 C 0.5763(2) 0.7763(5) 0.4615(3) 0.0876(14) Uani 1 1 d . . .
H36A H 0.6191 0.7565 0.5113 0.105 Uiso 1 1 calc R . .
C37 C 0.5443(2) 0.9078(4) 0.3469(4) 0.0981(17) Uani 1 1 d . . .
H37A H 0.5432 0.9790 0.3064 0.118 Uiso 1 1 calc R . .
C38 C 0.5873(2) 0.9047(5) 0.4146(3) 0.0933(16) Uani 1 1 d . . .
H38A H 0.6237 0.9752 0.4358 0.112 Uiso 1 1 calc R . .
O1 O 0.75394(12) 0.1461(2) 0.43244(13) 0.0552(6) Uani 1 1 d . . .
O2 O 0.86307(15) 0.1988(3) 0.57112(19) 0.0936(10) Uani 1 1 d . . .
O3 O 0.72352(12) 0.3168(2) 0.57841(14) 0.0633(7) Uani 1 1 d . . .
O4 O 0.19583(13) 0.8160(3) 0.27756(15) 0.0611(7) Uani 1 1 d . . .
O5 O 0.05363(16) 0.6960(3) 0.28573(18) 0.0840(9) Uani 1 1 d . . .
O6 O 0.16130(13) 0.6455(2) 0.42767(14) 0.0567(7) Uani 1 1 d . . .
Si1 Si 0.84019(6) 0.09505(11) 0.48783(7) 0.0701(3) Uani 1 1 d . . .
Si2 Si 0.81500(6) 0.29681(11) 0.63083(7) 0.0704(3) Uani 1 1 d . . .
Si3 Si 0.71162(5) 0.27151(8) 0.36958(5) 0.0474(2) Uani 1 1 d . . .
Si4 Si 0.62443(5) 0.28914(8) 0.57562(5) 0.0459(2) Uani 1 1 d . . .
Si5 Si 0.10154(6) 0.79588(13) 0.22715(7) 0.0686(4) Uani 1 1 d . . .
Si6 Si 0.07720(6) 0.59372(12) 0.36845(7) 0.0688(3) Uani 1 1 d . . .
Si7 Si 0.29254(5) 0.78974(9) 0.28135(5) 0.0452(3) Uani 1 1 d . . .
Si8 Si 0.20537(5) 0.77234(9) 0.48734(6) 0.0474(3) Uani 1 1 d . . .

loop_
_atom_site_aniso_label
_atom_site_aniso_U_11
_atom_site_aniso_U_22
_atom_site_aniso_U_33
_atom_site_aniso_U_23
_atom_site_aniso_U_13
_atom_site_aniso_U_12
C1 0.123(3) 0.084(3) 0.172(5) 0.027(3) -0.023(4) 0.036(3)
C2 0.061(2) 0.163(4) 0.104(3) -0.030(3) 0.006(2) 0.014(3)
C3 0.085(3) 0.134(4) 0.071(3) -0.002(2) 0.001(2) 0.012(2)
C4 0.082(3) 0.104(3) 0.111(3) -0.029(3) -0.009(3) -0.017(2)
C5 0.064(2) 0.141(3) 0.079(3) 0.016(2) 0.018(2) 0.018(2)
C6 0.067(2) 0.071(2) 0.120(3) 0.023(2) 0.006(2) -0.0154(18)
C7 0.090(2) 0.085(2) 0.066(2) 0.006(2) -0.008(2) -0.012(2)
C8 0.065(2) 0.082(2) 0.0534(18) -0.0239(17) 0.0094(16) 0.0094(17)
C9 0.0422(14) 0.0400(13) 0.0375(14) 0.0008(11) 0.0086(12) 0.0034(11)
C10 0.0409(13) 0.0351(12) 0.0398(14) 0.0011(11) 0.0020(12) 0.0002(11)
C11 0.0416(14) 0.0521(15) 0.0331(14) 0.0001(12) 0.0061(12) -0.0036(12)
C12 0.0336(14) 0.0638(18) 0.0566(18) -0.0117(15) 0.0010(13) -0.0013(13)
C13 0.0575(18) 0.0748(19) 0.0411(16) -0.0079(15) 0.0094(14) 0.0034(16)
C14 0.0537(16) 0.0543(16) 0.0386(15) -0.0036(13) 0.0138(13) -0.0011(13)
C15 0.0451(16) 0.085(2) 0.0506(17) 0.0079(16) 0.0179(14) 0.0112(15)
C16 0.0402(14) 0.0567(16) 0.076(2) -0.0052(15) 0.0121(14) -0.0131(13)
C17 0.0409(15) 0.0723(18) 0.069(2) -0.0078(16) 0.0088(15) -0.0188(14)
C18 0.113(3) 0.087(2) 0.068(2) -0.0080(19) 0.034(2) -0.014(2)
C19 0.108(2) 0.0534(18) 0.084(2) -0.0094(16) 0.0595(19) 0.0071(18)
C20 0.059(2) 0.139(4) 0.112(4) 0.043(3) -0.002(2) 0.010(3)
C21 0.103(3) 0.148(4) 0.069(3) -0.005(3) -0.040(3) -0.013(3)
C22 0.052(2) 0.182(5) 0.113(3) 0.036(4) 0.023(2) -0.028(3)
C23 0.142(4) 0.098(3) 0.124(4) -0.006(3) -0.025(4) -0.041(3)
C24 0.110(3) 0.070(2) 0.0435(19) -0.0216(16) 0.0070(19) 0.019(2)
C25 0.075(3) 0.104(3) 0.059(2) 0.024(2) 0.010(2) -0.004(2)
C26 0.051(2) 0.072(2) 0.097(3) 0.001(2) 0.022(2) 0.0188(18)
C27 0.083(2) 0.085(2) 0.0457(17) 0.0067(16) 0.0381(16) -0.0141(19)
C28 0.0371(14) 0.0388(14) 0.0425(16) 0.0050(13) 0.0141(13) 0.0041(12)
C29 0.0374(14) 0.0365(14) 0.0415(16) 0.0027(12) 0.0067(13) 0.0045(12)
C30 0.0448(17) 0.0620(19) 0.0358(16) 0.0010(14) 0.0014(14) -0.0017(14)
C31 0.0406(16) 0.074(2) 0.0455(19) 0.0050(16) -0.0129(15) -0.0034(15)
C32 0.0421(17) 0.0573(18) 0.0471(18) 0.0060(15) 0.0065(15) 0.0019(14)
C33 0.0421(16) 0.0387(15) 0.059(2) 0.0080(14) 0.0179(14) 0.0004(13)
C34 0.0496(18) 0.0593(19) 0.057(2) 0.0060(16) 0.0171(16) 0.0135(15)
C35 0.124(2) 0.0298(15) 0.290(4) -0.014(2) 0.169(2) 0.0057(16)
C36 0.0412(18) 0.153(4) 0.066(2) 0.044(2) 0.0003(17) -0.030(2)
C37 0.0562(18) 0.063(2) 0.191(5) 0.006(3) 0.069(2) -0.0143(17)
C38 0.0414(18) 0.096(3) 0.136(4) -0.031(3) -0.006(2) -0.0030(19)
O1 0.0466(10) 0.0566(11) 0.0594(13) -0.0049(10) -0.0005(10) 0.0092(9)
O2 0.0540(13) 0.127(2) 0.0904(19) -0.0302(16) -0.0148(14) 0.0238(14)
O3 0.0448(11) 0.0861(14) 0.0567(13) -0.0073(12) 0.0010(10) 0.0039(11)
O4 0.0400(12) 0.0886(16) 0.0527(14) 0.0090(13) 0.0011(11) -0.0028(12)
O5 0.0559(15) 0.111(2) 0.0775(18) 0.0338(16) -0.0109(14) -0.0261(14)
O6 0.0469(12) 0.0625(13) 0.0600(14) 0.0042(11) 0.0069(11) -0.0065(11)
Si1 0.0528(5) 0.0759(6) 0.0763(7) -0.0117(5) -0.0055(5) 0.0212(4)
Si2 0.0484(5) 0.0922(7) 0.0650(6) -0.0201(5) -0.0083(5) 0.0071(5)
Si3 0.0431(4) 0.0545(4) 0.0461(4) 0.0005(4) 0.0120(4) -0.0003(4)
Si4 0.0469(4) 0.0559(4) 0.0343(4) -0.0042(3) 0.0046(3) 0.0006(4)
Si5 0.0490(5) 0.0942(8) 0.0580(6) 0.0161(6) -0.0054(5) -0.0079(5)
Si6 0.0488(5) 0.0788(7) 0.0754(7) 0.0151(6) 0.0001(5) -0.0204(5)
Si7 0.0463(5) 0.0520(5) 0.0375(5) 0.0006(4) 0.0073(4) 0.0004(4)
Si8 0.0384(4) 0.0551(5) 0.0515(5) 0.0019(4) 0.0158(4) -0.0008(4)

loop_
_geom_bond_atom_site_label_1
_geom_bond_atom_site_label_2
_geom_bond_distance
_geom_bond_site_symmetry_2
_geom_bond_publ_flag
C1 Si1 1.885(5) . ?
C2 Si1 1.759(5) . ?
C3 Si2 1.767(5) . ?
C4 Si2 1.840(4) . ?
C5 Si3 1.842(4) . ?
C6 Si3 1.889(4) . ?
C7 Si4 1.783(4) . ?
C8 Si4 1.871(3) . ?
C9 C14 1.364(4) . ?
C9 C10 1.430(4) . ?
C9 Si3 1.889(3) . ?
C10 C11 1.369(4) . ?
C10 Si4 1.895(3) . ?
C11 C12 1.427(4) . ?
C11 C15 1.551(4) . ?
C12 C13 1.359(5) . ?
C12 C17 1.507(4) . ?
C13 C14 1.359(4) . ?
C15 C18 1.422(5) . ?
C15 C16 1.455(4) . ?
C16 C17 1.781(5) . ?
C17 C19 1.490(5) . ?
C18 C19 1.197(5) . ?
C20 Si5 1.820(5) . ?
C21 Si5 1.917(5) . ?
C22 Si6 1.911(5) . ?
C23 Si6 1.793(5) . ?
C24 Si7 1.909(4) . ?
C25 Si7 1.849(4) . ?
C26 Si8 1.827(4) . ?
C27 Si8 1.876(3) . ?
C28 C33 1.419(4) . ?
C28 C29 1.438(4) . ?
C28 Si7 1.864(3) . ?
C29 C30 1.416(4) . ?
C29 Si8 1.859(3) . ?
C30 C31 1.431(4) . ?
C31 C32 1.344(5) . ?
C32 C33 1.389(4) . ?
C32 C36 1.564(5) . ?
C33 C34 1.529(5) . ?
C34 C37 1.477(5) . ?
C34 C35 1.754(5) . ?
C35 C36 1.440(6) . ?
C36 C38 1.461(6) . ?
C37 C38 1.174(7) . ?
O1 Si1 1.617(2) . ?
O1 Si3 1.638(2) . ?
O2 Si2 1.620(3) . ?
O2 Si1 1.633(3) . ?
O3 Si2 1.608(2) . ?
O3 Si4 1.650(2) . ?
O4 Si7 1.608(2) . ?
O4 Si5 1.638(2) . ?
O5 Si5 1.617(3) . ?
O5 Si6 1.619(3) . ?
O6 Si6 1.617(2) . ?
O6 Si8 1.632(2) . ?
